data_1545672
loop_
_publ_author_name
'Adinarayana, B.'
'Thomas, Ajesh P.'
'Satha, Pardhasaradhi'
'Srinivasan, A.'

_publ_section_title
;
 Syntheses of Bipyricorroles and Their Meso--Meso Coupled Dimers
;
_journal_name_full 'Organic Letters'
_journal_paper_doi 10.1021/acs.orglett.7b00513
_journal_year 2017
_chemical_formula_sum 'C66 H40 F12 N8 P2 Pd2'
_chemical_formula_weight 1447.80
_chemical_name_systematic
;
 ?
;
_space_group_IT_number 14
_symmetry_cell_setting monoclinic
_symmetry_space_group_name_Hall '-P 2ybc'
_symmetry_space_group_name_H-M 'P 1 21/c 1'
_atom_sites_solution_hydrogens geom
_atom_sites_solution_primary direct
_atom_sites_solution_secondary difmap
_audit_creation_method SHELXL-97
_cell_angle_alpha 90.000(5)
_cell_angle_beta 99.353(5)
_cell_angle_gamma 90.000(5)
_cell_formula_units_Z 4
_cell_length_a 15.541(5)
_cell_length_b 30.436(5)
_cell_length_c 12.894(5)
_cell_measurement_temperature 100
_cell_volume 6018(3)
_computing_cell_refinement 'Bruker SAINT'
_computing_data_collection 'Bruker APEX2'
_computing_data_reduction 'Bruker SAINT A'
_computing_molecular_graphics 'Bruker SHELXTL'
_computing_publication_material 'Bruker SHELXTL'
_computing_structure_refinement 'SHELXL-97 (Sheldrick, 2008)'
_computing_structure_solution 'SHELXS-97 (Sheldrick, 2008)'
_diffrn_ambient_temperature 100
_diffrn_measured_fraction_theta_full 0.992
_diffrn_measured_fraction_theta_max 0.992
_diffrn_measurement_device_type 'Bruker APEX-II CCD'
_diffrn_measurement_method '\f and \w scans'
_diffrn_radiation_monochromator graphite
_diffrn_radiation_source 'fine-focus sealed tube'
_diffrn_radiation_type MoK\a
_diffrn_radiation_wavelength 0.71069
_diffrn_reflns_av_R_equivalents 0.0986
_diffrn_reflns_av_sigmaI/netI 0.1655
_diffrn_reflns_limit_h_max 17
_diffrn_reflns_limit_h_min -18
_diffrn_reflns_limit_k_max 36
_diffrn_reflns_limit_k_min -36
_diffrn_reflns_limit_l_max 14
_diffrn_reflns_limit_l_min -15
_diffrn_reflns_number 32568
_diffrn_reflns_theta_full 25.36
_diffrn_reflns_theta_max 25.36
_diffrn_reflns_theta_min 1.33
_exptl_absorpt_coefficient_mu 0.738
_exptl_absorpt_correction_T_max 0.7452
_exptl_absorpt_correction_T_min 0.6660
_exptl_absorpt_correction_type multi-scan
_exptl_absorpt_process_details SADABS-2008/1
_exptl_crystal_colour blue
_exptl_crystal_density_diffrn 1.598
_exptl_crystal_density_method 'not measured'
_exptl_crystal_description needle
_exptl_crystal_F_000 2888
_exptl_crystal_size_max 0.1
_exptl_crystal_size_mid 0.08
_exptl_crystal_size_min 0.06
_platon_squeeze_details
;
;
_refine_diff_density_max 0.890
_refine_diff_density_min -0.977
_refine_diff_density_rms 0.140
_refine_ls_extinction_method none
_refine_ls_goodness_of_fit_ref 0.949
_refine_ls_hydrogen_treatment mixed
_refine_ls_matrix_type full
_refine_ls_number_parameters 811
_refine_ls_number_reflns 10945
_refine_ls_number_restraints 0
_refine_ls_restrained_S_all 0.949
_refine_ls_R_factor_all 0.1753
_refine_ls_R_factor_gt 0.0842
_refine_ls_shift/su_max 0.000
_refine_ls_shift/su_mean 0.000
_refine_ls_structure_factor_coef Fsqd
_refine_ls_weighting_details 'calc w=1/[\s^2^(Fo^2^)+(0.1108P)^2^+0.0000P] where P=(Fo^2^+2Fc^2^)/3'
_refine_ls_weighting_scheme calc
_refine_ls_wR_factor_gt 0.1958
_refine_ls_wR_factor_ref 0.2274
_reflns_number_gt 5072
_reflns_number_total 10945
_reflns_threshold_expression >2\s(I)
_cod_data_source_file ol7b00513_si_002.cif
_cod_data_source_block adi_pd_di
_cod_depositor_comments
;
The following automatic conversions were performed:

'_symmetry_cell_setting' value 'Monoclinic' changed to 'monoclinic'
according to
/home/data/users/saulius/crontab/automatic-downloads/rss-feeds/ACS/lib/dictionaries/cif_core.dic
dictionary named 'cif_core.dic' version 2.4.2 from 2011-04-26.

Automatic conversion script
Id: cif_fix_values 4973 2017-02-22 13:04:09Z antanas 
;
_cod_original_sg_symbol_H-M 'P2(1)/c  '
_cod_database_code 1545672

loop_
_symmetry_equiv_pos_as_xyz
'x, y, z'
'-x, y+1/2, -z+1/2'
'-x, -y, -z'
'x, -y-1/2, z-1/2'

loop_
_atom_site_label
_atom_site_type_symbol
_atom_site_fract_x
_atom_site_fract_y
_atom_site_fract_z
_atom_site_U_iso_or_equiv
_atom_site_adp_type
_atom_site_occupancy
_atom_site_symmetry_multiplicity
_atom_site_calc_flag
_atom_site_refinement_flags
C1 C 0.7009(6) 0.4132(3) 0.9538(8) 0.039(3) Uani 1 1 d .
C2 C 0.7367(6) 0.4510(3) 1.0070(9) 0.042(3) Uani 1 1 d .
H2 H 0.7855 0.4643 0.9873 0.051 Uiso 1 1 calc R
C3 C 0.7005(7) 0.4684(3) 1.0871(9) 0.048(3) Uani 1 1 d .
H3 H 0.7255 0.4929 1.1231 0.057 Uiso 1 1 calc R
C4 C 0.6275(6) 0.4497(3) 1.1147(8) 0.043(3) Uani 1 1 d .
H4 H 0.6025 0.4617 1.1691 0.051 Uiso 1 1 calc R
C5 C 0.5897(6) 0.4120(3) 1.0600(8) 0.037(3) Uani 1 1 d .
C6 C 0.5083(6) 0.3950(3) 1.0865(7) 0.034(2) Uani 1 1 d .
C7 C 0.4624(6) 0.3599(3) 1.0352(7) 0.033(2) Uani 1 1 d .
C8 C 0.3778(6) 0.3445(3) 1.0590(8) 0.039(3) Uani 1 1 d .
H8 H 0.3460 0.3560 1.1080 0.046 Uiso 1 1 calc R
C9 C 0.3568(7) 0.3103(3) 0.9940(8) 0.044(3) Uani 1 1 d .
H9 H 0.3055 0.2941 0.9886 0.053 Uiso 1 1 calc R
C10 C 0.4258(5) 0.3025(3) 0.9338(7) 0.027(2) Uani 1 1 d .
C11 C 0.4305(6) 0.2683(3) 0.8655(8) 0.033(2) Uani 1 1 d .
C12 C 0.4968(6) 0.2626(3) 0.8055(8) 0.037(3) Uani 1 1 d .
C13 C 0.5061(7) 0.2256(3) 0.7385(8) 0.036(2) Uani 1 1 d .
H13 H 0.4684 0.2018 0.7262 0.043 Uiso 1 1 calc R
C14 C 0.5786(7) 0.2318(3) 0.6973(8) 0.042(3) Uani 1 1 d .
H14 H 0.5997 0.2135 0.6494 0.050 Uiso 1 1 calc R
C15 C 0.6185(6) 0.2724(3) 0.7413(8) 0.036(2) Uani 1 1 d .
C16 C 0.6943(6) 0.2899(3) 0.7169(7) 0.037(2) Uani 1 1 d .
C17 C 0.7325(7) 0.3299(3) 0.7580(8) 0.042(3) Uani 1 1 d .
C18 C 0.8103(7) 0.3442(4) 0.7324(9) 0.059(3) Uani 1 1 d .
H18 H 0.8367 0.3269 0.6872 0.071 Uiso 1 1 calc R
C19 C 0.8517(9) 0.3825(5) 0.7693(10) 0.086(5) Uani 1 1 d .
H19 H 0.9032 0.3913 0.7472 0.103 Uiso 1 1 calc R
C20 C 0.8154(7) 0.4070(4) 0.8387(9) 0.058(3) Uani 1 1 d .
H20 H 0.8408 0.4334 0.8641 0.070 Uiso 1 1 calc R
C21 C 0.7382(7) 0.3918(3) 0.8718(8) 0.040(3) Uani 1 1 d .
C22 C 0.4677(7) 0.4160(3) 1.1695(9) 0.044(3) Uani 1 1 d .
C23 C 0.5009(8) 0.4088(4) 1.2754(9) 0.054(3) Uani 1 1 d .
H23 H 0.5520 0.3927 1.2940 0.065 Uiso 1 1 calc R
C24 C 0.4582(11) 0.4253(5) 1.3523(10) 0.081(4) Uani 1 1 d .
H24 H 0.4803 0.4191 1.4222 0.097 Uiso 1 1 calc R
C25 C 0.3839(9) 0.4507(5) 1.3298(13) 0.079(4) Uani 1 1 d .
H25 H 0.3555 0.4611 1.3830 0.095 Uiso 1 1 calc R
C26 C 0.3536(8) 0.4599(4) 1.2264(11) 0.060(3) Uani 1 1 d .
H26 H 0.3052 0.4781 1.2097 0.071 Uiso 1 1 calc R
C27 C 0.3934(7) 0.4426(3) 1.1441(9) 0.045(3) Uani 1 1 d .
H27 H 0.3709 0.4488 1.0744 0.054 Uiso 1 1 calc R
C28 C 0.7388(7) 0.2640(4) 0.6397(8) 0.042(3) Uani 1 1 d .
C29 C 0.7722(7) 0.2224(4) 0.6651(9) 0.055(3) Uani 1 1 d .
H29 H 0.7683 0.2107 0.7308 0.066 Uiso 1 1 calc R
C30 C 0.8102(8) 0.1986(4) 0.5966(9) 0.062(4) Uani 1 1 d .
H30 H 0.8317 0.1707 0.6153 0.074 Uiso 1 1 calc R
C31 C 0.8172(8) 0.2153(5) 0.5003(12) 0.073(4) Uani 1 1 d .
H31 H 0.8444 0.1988 0.4542 0.088 Uiso 1 1 calc R
C32 C 0.7851(9) 0.2559(5) 0.4704(10) 0.068(4) Uani 1 1 d .
H32 H 0.7905 0.2672 0.4048 0.082 Uiso 1 1 calc R
C33 C 0.7429(8) 0.2807(4) 0.5417(10) 0.061(3) Uani 1 1 d .
H33 H 0.7185 0.3079 0.5219 0.074 Uiso 1 1 calc R
C34 C 0.0661(6) 0.0996(3) 0.7573(8) 0.038(3) Uani 1 1 d .
C35 C -0.0092(8) 0.0842(4) 0.7018(9) 0.058(3) Uani 1 1 d .
H35 H -0.0379 0.0612 0.7292 0.069 Uiso 1 1 calc R
C36 C -0.0444(7) 0.1015(4) 0.6064(9) 0.052(3) Uani 1 1 d .
H36 H -0.0946 0.0898 0.5671 0.063 Uiso 1 1 calc R
C37 C -0.0018(7) 0.1377(3) 0.5700(9) 0.049(3) Uani 1 1 d .
H37 H -0.0234 0.1501 0.5051 0.059 Uiso 1 1 calc R
C38 C 0.0729(6) 0.1551(3) 0.6307(7) 0.031(2) Uani 1 1 d .
C39 C 0.1110(6) 0.1947(3) 0.5919(7) 0.026(2) Uani 1 1 d .
C40 C 0.1783(6) 0.2178(3) 0.6469(7) 0.029(2) Uani 1 1 d .
C41 C 0.2140(6) 0.2586(3) 0.6129(8) 0.035(2) Uani 1 1 d .
H41 H 0.1949 0.2739 0.5510 0.042 Uiso 1 1 calc R
C42 C 0.2801(6) 0.2696(3) 0.6890(8) 0.035(3) Uani 1 1 d .
H42 H 0.3133 0.2950 0.6904 0.042 Uiso 1 1 calc R
C43 C 0.2916(6) 0.2360(3) 0.7675(7) 0.028(2) Uani 1 1 d .
C44 C 0.3586(6) 0.2337(3) 0.8526(8) 0.031(2) Uani 1 1 d .
C45 C 0.3689(6) 0.1999(3) 0.9279(7) 0.028(2) Uani 1 1 d .
C46 C 0.4392(6) 0.1958(3) 1.0144(8) 0.033(2) Uani 1 1 d .
H46 H 0.4864 0.2148 1.0301 0.040 Uiso 1 1 calc R
C47 C 0.4248(6) 0.1604(3) 1.0678(8) 0.037(2) Uani 1 1 d .
H47 H 0.4607 0.1498 1.1274 0.044 Uiso 1 1 calc R
C48 C 0.3433(6) 0.1406(3) 1.0175(7) 0.030(2) Uani 1 1 d .
C49 C 0.3052(6) 0.1035(3) 1.0481(7) 0.037(2) Uani 1 1 d .
C50 C 0.2248(7) 0.0835(3) 0.9944(9) 0.043(3) Uani 1 1 d .
C51 C 0.1941(8) 0.0456(4) 1.0381(9) 0.060(4) Uani 1 1 d .
H51 H 0.2229 0.0346 1.1016 0.072 Uiso 1 1 calc R
C52 C 0.1205(9) 0.0245(4) 0.9861(11) 0.080(4) Uani 1 1 d .
H52 H 0.1022 -0.0019 1.0115 0.096 Uiso 1 1 calc R
C53 C 0.0754(8) 0.0430(4) 0.8972(10) 0.067(4) Uani 1 1 d .
H53 H 0.0236 0.0304 0.8643 0.081 Uiso 1 1 calc R
C54 C 0.1071(7) 0.0812(4) 0.8554(9) 0.047(3) Uani 1 1 d .
C55 C 0.0729(7) 0.2117(3) 0.4858(8) 0.038(3) Uani 1 1 d .
C56 C 0.0267(6) 0.2513(3) 0.4724(8) 0.038(3) Uani 1 1 d .
H56 H 0.0179 0.2674 0.5311 0.045 Uiso 1 1 calc R
C57 C -0.0051(7) 0.2664(4) 0.3758(9) 0.053(3) Uani 1 1 d .
H57 H -0.0366 0.2926 0.3691 0.064 Uiso 1 1 calc R
C58 C 0.0076(7) 0.2440(4) 0.2857(9) 0.052(3) Uani 1 1 d .
H58 H -0.0136 0.2552 0.2193 0.062 Uiso 1 1 calc R
C59 C 0.0525(7) 0.2048(4) 0.2969(9) 0.056(3) Uani 1 1 d .
H59 H 0.0602 0.1886 0.2380 0.067 Uiso 1 1 calc R
C60 C 0.0867(6) 0.1895(3) 0.3985(8) 0.040(3) Uani 1 1 d .
H60 H 0.1193 0.1638 0.4059 0.048 Uiso 1 1 calc R
C61 C 0.3505(7) 0.0843(3) 1.1508(8) 0.037(3) Uani 1 1 d .
C62 C 0.3195(7) 0.0933(3) 1.2419(9) 0.042(3) Uani 1 1 d .
H62 H 0.2692 0.1101 1.2399 0.051 Uiso 1 1 calc R
C63 C 0.3616(7) 0.0780(4) 1.3346(9) 0.046(3) Uani 1 1 d .
H63 H 0.3396 0.0839 1.3960 0.055 Uiso 1 1 calc R
C64 C 0.4352(8) 0.0541(4) 1.3390(9) 0.055(3) Uani 1 1 d .
H64 H 0.4649 0.0445 1.4034 0.066 Uiso 1 1 calc R
C65 C 0.4666(8) 0.0441(4) 1.2471(9) 0.055(3) Uani 1 1 d .
H65 H 0.5169 0.0273 1.2493 0.066 Uiso 1 1 calc R
C66 C 0.4228(7) 0.0589(4) 1.1532(8) 0.048(3) Uani 1 1 d .
H66 H 0.4424 0.0517 1.0910 0.058 Uiso 1 1 calc R
N1 N 0.6281(5) 0.3947(2) 0.9799(6) 0.0298(19) Uani 1 1 d .
N2 N 0.4874(5) 0.3341(2) 0.9601(6) 0.0318(19) Uani 1 1 d .
N3 N 0.5654(5) 0.2903(2) 0.8074(6) 0.0299(19) Uani 1 1 d .
N4 N 0.6980(5) 0.3542(3) 0.8316(6) 0.037(2) Uani 1 1 d .
N5 N 0.1054(5) 0.1362(2) 0.7242(6) 0.0331(19) Uani 1 1 d .
N6 N 0.2287(4) 0.2058(2) 0.7433(5) 0.0211(17) Uani 1 1 d .
N7 N 0.3121(5) 0.1663(2) 0.9311(6) 0.0297(19) Uani 1 1 d .
N8 N 0.1810(5) 0.1010(3) 0.9024(6) 0.035(2) Uani 1 1 d .
F1 F 0.2101(8) 0.6078(4) 0.5080(7) 0.160(5) Uani 1 1 d .
F2 F 0.1431(7) 0.6455(3) 0.6306(9) 0.149(4) Uani 1 1 d .
F3 F 0.2052(6) 0.6029(3) 0.7587(8) 0.132(4) Uani 1 1 d .
F4 F 0.2737(6) 0.5630(3) 0.6414(8) 0.124(3) Uani 1 1 d .
F5 F 0.1250(6) 0.5736(3) 0.6137(7) 0.115(3) Uani 1 1 d .
F6 F 0.2898(6) 0.6369(4) 0.6623(8) 0.147(4) Uani 1 1 d .
F7 F 0.0753(5) 0.4925(2) 0.9025(6) 0.090(2) Uani 1 1 d .
F8 F -0.0029(5) 0.4642(3) 0.7526(7) 0.114(3) Uani 1 1 d .
F9 F 0.0914(6) 0.4080(2) 0.7608(7) 0.103(3) Uani 1 1 d .
F10 F 0.1644(5) 0.4370(2) 0.9119(6) 0.084(2) Uani 1 1 d .
F11 F 0.0268(5) 0.4235(3) 0.8975(6) 0.097(3) Uani 1 1 d .
F12 F 0.1385(5) 0.4785(3) 0.7625(6) 0.093(3) Uani 1 1 d .
P1 P 0.2079(3) 0.60508(14) 0.6338(4) 0.0927(14) Uani 1 1 d .
P2 P 0.0831(2) 0.45014(11) 0.8299(3) 0.0592(9) Uani 1 1 d .
Pd1 Pd 0.20929(5) 0.15348(2) 0.82560(6) 0.0339(2) Uani 1 1 d .
Pd2 Pd 0.59197(5) 0.34193(2) 0.89490(6) 0.0350(2) Uani 1 1 d .

loop_
_atom_site_aniso_label
_atom_site_aniso_U_11
_atom_site_aniso_U_22
_atom_site_aniso_U_33
_atom_site_aniso_U_23
_atom_site_aniso_U_13
_atom_site_aniso_U_12
C1 0.028(6) 0.027(5) 0.057(8) 0.006(5) -0.006(5) -0.004(4)
C2 0.028(6) 0.028(6) 0.069(8) -0.004(6) 0.000(6) -0.004(5)
C3 0.036(6) 0.031(6) 0.072(9) -0.013(6) -0.004(6) -0.004(5)
C4 0.028(6) 0.035(6) 0.061(8) -0.016(5) -0.008(5) -0.002(5)
C5 0.029(6) 0.023(5) 0.053(7) 0.015(5) -0.009(5) 0.001(4)
C6 0.042(6) 0.025(5) 0.033(6) 0.003(5) 0.003(5) 0.002(5)
C7 0.035(6) 0.037(6) 0.026(6) 0.012(5) 0.006(5) 0.000(5)
C8 0.034(6) 0.050(7) 0.036(6) 0.019(6) 0.016(5) 0.010(5)
C9 0.040(6) 0.029(6) 0.061(8) 0.009(6) 0.001(6) 0.001(5)
C10 0.021(5) 0.028(5) 0.032(6) 0.013(5) 0.010(4) -0.004(4)
C11 0.028(5) 0.022(5) 0.044(7) 0.010(5) -0.004(5) -0.007(4)
C12 0.031(6) 0.028(5) 0.051(7) 0.013(5) 0.001(5) 0.001(5)
C13 0.043(6) 0.018(5) 0.047(7) 0.000(5) 0.006(5) -0.003(4)
C14 0.041(6) 0.033(6) 0.051(7) -0.004(5) 0.007(5) 0.007(5)
C15 0.034(6) 0.036(6) 0.032(6) 0.001(5) -0.013(5) -0.002(5)
C16 0.031(6) 0.048(6) 0.032(6) 0.003(5) 0.003(5) -0.012(5)
C17 0.053(7) 0.040(6) 0.035(7) 0.005(5) 0.012(5) -0.002(5)
C18 0.039(7) 0.075(9) 0.068(8) -0.027(7) 0.021(6) -0.028(6)
C19 0.086(11) 0.116(12) 0.066(10) -0.038(9) 0.043(8) -0.070(9)
C20 0.047(7) 0.069(8) 0.062(9) -0.013(7) 0.023(6) -0.026(6)
C21 0.039(6) 0.035(6) 0.044(7) 0.001(5) 0.005(5) -0.007(5)
C22 0.049(7) 0.044(7) 0.039(7) 0.004(6) 0.009(6) -0.023(6)
C23 0.066(8) 0.057(8) 0.045(8) 0.001(6) 0.024(7) -0.009(6)
C24 0.119(14) 0.082(11) 0.046(9) 0.009(8) 0.028(9) -0.008(10)
C25 0.059(10) 0.086(11) 0.100(13) -0.002(10) 0.036(9) -0.011(8)
C26 0.047(8) 0.056(8) 0.076(10) -0.007(7) 0.012(7) -0.001(6)
C27 0.038(6) 0.051(7) 0.046(7) -0.018(6) 0.011(5) -0.009(5)
C28 0.038(6) 0.050(7) 0.039(7) -0.003(6) 0.005(5) -0.019(5)
C29 0.047(7) 0.066(8) 0.049(8) -0.011(7) 0.004(6) 0.003(6)
C30 0.059(8) 0.083(10) 0.042(8) -0.019(7) 0.005(6) 0.023(7)
C31 0.047(8) 0.095(12) 0.081(11) -0.036(10) 0.020(8) -0.023(8)
C32 0.068(9) 0.094(11) 0.046(8) -0.020(8) 0.018(7) -0.041(9)
C33 0.073(9) 0.054(8) 0.059(9) -0.002(7) 0.015(7) -0.014(7)
C34 0.026(5) 0.038(6) 0.048(7) 0.005(5) 0.001(5) -0.017(5)
C35 0.060(8) 0.057(8) 0.052(8) 0.003(7) -0.005(6) -0.027(6)
C36 0.043(7) 0.053(7) 0.057(8) 0.001(6) 0.001(6) -0.013(6)
C37 0.049(7) 0.044(7) 0.057(8) 0.009(6) 0.015(6) -0.002(6)
C38 0.031(5) 0.035(6) 0.027(6) -0.007(5) 0.008(4) -0.007(5)
C39 0.030(5) 0.032(5) 0.017(5) -0.001(4) 0.011(4) -0.004(4)
C40 0.038(6) 0.025(5) 0.029(6) 0.003(5) 0.017(5) 0.003(4)
C41 0.028(6) 0.031(6) 0.044(7) 0.008(5) 0.005(5) 0.001(4)
C42 0.020(5) 0.024(5) 0.062(7) -0.001(5) 0.011(5) -0.005(4)
C43 0.024(5) 0.020(5) 0.040(6) 0.005(5) 0.005(5) -0.007(4)
C44 0.024(5) 0.013(5) 0.059(7) -0.003(5) 0.013(5) -0.008(4)
C45 0.024(5) 0.023(5) 0.036(6) 0.001(4) 0.002(4) -0.002(4)
C46 0.027(5) 0.024(5) 0.050(7) -0.001(5) 0.016(5) -0.010(4)
C47 0.037(6) 0.039(6) 0.033(6) -0.003(5) 0.005(5) 0.007(5)
C48 0.046(6) 0.021(5) 0.025(6) -0.004(4) 0.010(5) -0.001(4)
C49 0.039(6) 0.042(6) 0.031(6) -0.003(5) 0.003(5) 0.000(5)
C50 0.044(7) 0.039(6) 0.048(7) 0.003(6) 0.010(6) -0.012(5)
C51 0.061(8) 0.075(9) 0.044(7) 0.035(7) 0.005(6) -0.022(7)
C52 0.079(10) 0.055(8) 0.097(11) 0.036(8) -0.010(9) -0.034(7)
C53 0.056(8) 0.071(9) 0.068(9) 0.019(7) -0.012(7) -0.026(7)
C54 0.042(7) 0.052(7) 0.047(7) 0.016(6) 0.008(6) -0.015(6)
C55 0.046(6) 0.036(6) 0.036(7) 0.000(5) 0.018(5) -0.012(5)
C56 0.045(7) 0.039(6) 0.030(6) 0.006(5) 0.009(5) 0.003(5)
C57 0.045(7) 0.059(8) 0.059(9) 0.020(7) 0.017(6) 0.002(6)
C58 0.044(7) 0.071(9) 0.040(8) 0.009(7) 0.003(6) -0.009(6)
C59 0.053(8) 0.088(10) 0.031(7) -0.009(7) 0.023(6) -0.012(7)
C60 0.037(6) 0.041(6) 0.045(7) 0.002(6) 0.015(5) -0.007(5)
C61 0.049(7) 0.033(6) 0.028(6) 0.009(5) 0.004(5) -0.010(5)
C62 0.038(6) 0.039(6) 0.052(8) 0.007(6) 0.012(6) -0.011(5)
C63 0.046(7) 0.051(7) 0.040(7) 0.001(6) 0.004(6) -0.018(6)
C64 0.067(9) 0.042(7) 0.044(8) 0.014(6) -0.022(7) -0.020(6)
C65 0.068(9) 0.051(8) 0.045(8) 0.006(6) 0.010(7) 0.007(6)
C66 0.054(7) 0.063(8) 0.031(7) 0.013(6) 0.014(5) 0.021(6)
N1 0.027(4) 0.030(4) 0.030(5) 0.009(4) -0.001(4) -0.002(4)
N2 0.029(4) 0.025(4) 0.042(5) 0.005(4) 0.009(4) -0.007(3)
N3 0.023(4) 0.025(4) 0.042(5) 0.000(4) 0.004(4) -0.004(3)
N4 0.033(5) 0.039(5) 0.038(5) 0.005(4) 0.001(4) -0.013(4)
N5 0.040(5) 0.025(4) 0.033(5) -0.004(4) 0.003(4) -0.009(4)
N6 0.023(4) 0.014(4) 0.027(5) 0.001(3) 0.007(3) -0.005(3)
N7 0.027(4) 0.025(4) 0.037(5) 0.001(4) 0.007(4) -0.002(3)
N8 0.030(5) 0.037(5) 0.040(5) 0.013(4) 0.007(4) -0.007(4)
F1 0.234(13) 0.170(10) 0.072(7) 0.047(7) 0.013(7) -0.027(9)
F2 0.119(8) 0.070(6) 0.238(12) 0.008(7) -0.036(8) 0.042(6)
F3 0.116(8) 0.157(9) 0.130(9) -0.011(7) 0.039(7) 0.043(7)
F4 0.100(7) 0.103(7) 0.162(9) 0.014(6) 0.003(6) 0.033(6)
F5 0.104(7) 0.096(6) 0.157(8) -0.034(6) 0.059(6) -0.042(5)
F6 0.098(8) 0.147(9) 0.186(10) -0.019(8) -0.008(7) -0.049(7)
F7 0.117(7) 0.057(5) 0.098(6) -0.007(4) 0.027(5) 0.010(4)
F8 0.063(5) 0.091(6) 0.170(8) 0.037(6) -0.035(5) -0.018(5)
F9 0.119(7) 0.065(5) 0.127(7) -0.023(5) 0.028(6) -0.025(5)
F10 0.068(5) 0.071(5) 0.102(6) 0.001(4) -0.025(4) 0.000(4)
F11 0.065(5) 0.103(6) 0.129(7) 0.050(5) 0.037(5) -0.006(4)
F12 0.110(6) 0.095(6) 0.081(5) -0.004(5) 0.034(5) -0.055(5)
P1 0.081(3) 0.076(3) 0.118(4) 0.011(3) 0.005(3) 0.000(2)
P2 0.051(2) 0.055(2) 0.074(3) 0.0056(19) 0.0178(18) -0.0074(16)
Pd1 0.0327(5) 0.0300(4) 0.0403(5) 0.0015(4) 0.0094(4) -0.0078(4)
Pd2 0.0286(4) 0.0316(4) 0.0435(5) 0.0058(4) 0.0019(3) -0.0058(4)

loop_
_atom_type_symbol
_atom_type_description
_atom_type_scat_dispersion_real
_atom_type_scat_dispersion_imag
_atom_type_scat_source
C C 0.0033 0.0016 'International Tables Vol C Tables 4.2.6.8 and 6.1.1.4'
H H 0.0000 0.0000 'International Tables Vol C Tables 4.2.6.8 and 6.1.1.4'
N N 0.0061 0.0033 'International Tables Vol C Tables 4.2.6.8 and 6.1.1.4'
F F 0.0171 0.0103 'International Tables Vol C Tables 4.2.6.8 and 6.1.1.4'
P P 0.1023 0.0942 'International Tables Vol C Tables 4.2.6.8 and 6.1.1.4'
Pd Pd -0.9988 1.0072 'International Tables Vol C Tables 4.2.6.8 and 6.1.1.4'

loop_
_geom_angle_atom_site_label_1
_geom_angle_atom_site_label_2
_geom_angle_atom_site_label_3
_geom_angle
N1 C1 C2 119.9(10)
N1 C1 C21 116.4(9)
C2 C1 C21 123.7(9)
C3 C2 C1 120.6(10)
C3 C2 H2 119.7
C1 C2 H2 119.7
C2 C3 C4 119.9(10)
C2 C3 H3 120.0
C4 C3 H3 120.0
C3 C4 C5 120.0(10)
C3 C4 H4 120.0
C5 C4 H4 120.0
N1 C5 C4 119.0(9)
N1 C5 C6 122.6(9)
C4 C5 C6 118.3(10)
C7 C6 C5 124.0(9)
C7 C6 C22 115.6(9)
C5 C6 C22 120.4(9)
N2 C7 C6 127.0(9)
N2 C7 C8 109.5(9)
C6 C7 C8 123.5(9)
C9 C8 C7 104.5(9)
C9 C8 H8 127.7
C7 C8 H8 127.7
C8 C9 C10 109.7(9)
C8 C9 H9 125.1
C10 C9 H9 125.1
N2 C10 C11 126.0(8)
N2 C10 C9 107.7(8)
C11 C10 C9 126.3(9)
C10 C11 C12 124.8(9)
C10 C11 C44 118.7(8)
C12 C11 C44 116.5(8)
N3 C12 C11 124.1(9)
N3 C12 C13 110.1(8)
C11 C12 C13 125.7(9)
C14 C13 C12 107.5(9)
C14 C13 H13 126.2
C12 C13 H13 126.2
C13 C14 C15 107.4(9)
C13 C14 H14 126.3
C15 C14 H14 126.3
C16 C15 N3 127.2(9)
C16 C15 C14 124.4(10)
N3 C15 C14 108.3(8)
C15 C16 C17 124.6(10)
C15 C16 C28 116.6(9)
C17 C16 C28 118.8(8)
C18 C17 N4 116.7(10)
C18 C17 C16 120.9(10)
N4 C17 C16 122.1(9)
C17 C18 C19 124.5(11)
C17 C18 H18 117.8
C19 C18 H18 117.8
C20 C19 C18 118.1(11)
C20 C19 H19 121.0
C18 C19 H19 121.0
C19 C20 C21 118.8(11)
C19 C20 H20 120.6
C21 C20 H20 120.6
N4 C21 C20 121.3(10)
N4 C21 C1 116.4(9)
C20 C21 C1 122.2(10)
C23 C22 C27 118.5(10)
C23 C22 C6 120.5(10)
C27 C22 C6 120.9(10)
C24 C23 C22 120.2(12)
C24 C23 H23 119.9
C22 C23 H23 119.9
C23 C24 C25 122.6(13)
C23 C24 H24 118.7
C25 C24 H24 118.7
C26 C25 C24 117.5(13)
C26 C25 H25 121.2
C24 C25 H25 121.2
C25 C26 C27 122.1(12)
C25 C26 H26 118.9
C27 C26 H26 118.9
C22 C27 C26 118.9(11)
C22 C27 H27 120.6
C26 C27 H27 120.6
C33 C28 C29 118.9(11)
C33 C28 C16 120.3(10)
C29 C28 C16 120.7(10)
C30 C29 C28 121.4(12)
C30 C29 H29 119.3
C28 C29 H29 119.3
C29 C30 C31 120.3(13)
C29 C30 H30 119.9
C31 C30 H30 119.9
C30 C31 C32 121.0(13)
C30 C31 H31 119.5
C32 C31 H31 119.5
C31 C32 C33 118.9(12)
C31 C32 H32 120.6
C33 C32 H32 120.6
C28 C33 C32 119.5(12)
C28 C33 H33 120.3
C32 C33 H33 120.3
C35 C34 N5 120.5(10)
C35 C34 C54 123.6(10)
N5 C34 C54 115.9(9)
C34 C35 C36 121.8(11)
C34 C35 H35 119.1
C36 C35 H35 119.1
C35 C36 C37 117.5(11)
C35 C36 H36 121.3
C37 C36 H36 121.3
C38 C37 C36 120.4(11)
C38 C37 H37 119.8
C36 C37 H37 119.8
N5 C38 C37 119.5(9)
N5 C38 C39 122.5(8)
C37 C38 C39 117.9(9)
C40 C39 C38 124.5(8)
C40 C39 C55 117.1(8)
C38 C39 C55 118.4(8)
C39 C40 N6 126.6(8)
C39 C40 C41 125.6(9)
N6 C40 C41 107.7(8)
C42 C41 C40 106.0(9)
C42 C41 H41 127.0
C40 C41 H41 127.0
C41 C42 C43 109.5(8)
C41 C42 H42 125.3
C43 C42 H42 125.3
N6 C43 C44 125.0(8)
N6 C43 C42 108.8(8)
C44 C43 C42 126.2(8)
C43 C44 C45 124.8(8)
C43 C44 C11 119.5(8)
C45 C44 C11 115.6(8)
N7 C45 C44 124.8(8)
N7 C45 C46 109.2(8)
C44 C45 C46 125.9(8)
C47 C46 C45 107.7(8)
C47 C46 H46 126.1
C45 C46 H46 126.1
C46 C47 C48 108.4(9)
C46 C47 H47 125.8
C48 C47 H47 125.8
C49 C48 N7 126.1(9)
C49 C48 C47 127.0(9)
N7 C48 C47 106.9(8)
C48 C49 C50 126.0(9)
C48 C49 C61 114.2(9)
C50 C49 C61 119.7(9)
N8 C50 C51 120.7(10)
N8 C50 C49 120.9(9)
C51 C50 C49 118.3(10)
C52 C51 C50 119.7(11)
C52 C51 H51 120.1
C50 C51 H51 120.1
C53 C52 C51 119.0(11)
C53 C52 H52 120.5
C51 C52 H52 120.5
C52 C53 C54 120.0(11)
C52 C53 H53 120.0
C54 C53 H53 120.0
N8 C54 C53 121.6(10)
N8 C54 C34 116.4(9)
C53 C54 C34 121.9(10)
C60 C55 C56 118.1(10)
C60 C55 C39 119.7(9)
C56 C55 C39 122.0(9)
C57 C56 C55 120.8(10)
C57 C56 H56 119.6
C55 C56 H56 119.6
C56 C57 C58 121.8(11)
C56 C57 H57 119.1
C58 C57 H57 119.1
C59 C58 C57 118.4(11)
C59 C58 H58 120.8
C57 C58 H58 120.8
C58 C59 C60 119.5(10)
C58 C59 H59 120.3
C60 C59 H59 120.3
C55 C60 C59 121.3(10)
C55 C60 H60 119.3
C59 C60 H60 119.3
C66 C61 C62 120.0(10)
C66 C61 C49 120.3(9)
C62 C61 C49 119.6(10)
C63 C62 C61 120.2(11)
C63 C62 H62 119.9
C61 C62 H62 119.9
C64 C63 C62 120.7(11)
C64 C63 H63 119.7
C62 C63 H63 119.7
C63 C64 C65 119.8(11)
C63 C64 H64 120.1
C65 C64 H64 120.1
C66 C65 C64 119.4(11)
C66 C65 H65 120.3
C64 C65 H65 120.3
C61 C66 C65 119.9(10)
C61 C66 H66 120.0
C65 C66 H66 120.0
C1 N1 C5 120.6(8)
C1 N1 Pd2 112.0(7)
C5 N1 Pd2 127.4(6)
C7 N2 C10 108.5(8)
C7 N2 Pd2 126.2(6)
C10 N2 Pd2 125.3(6)
C12 N3 C15 106.7(8)
C12 N3 Pd2 127.4(7)
C15 N3 Pd2 125.6(6)
C21 N4 C17 120.4(8)
C21 N4 Pd2 111.1(7)
C17 N4 Pd2 128.4(7)
C38 N5 C34 120.1(8)
C38 N5 Pd1 128.4(6)
C34 N5 Pd1 111.5(6)
C43 N6 C40 107.9(7)
C43 N6 Pd1 126.9(6)
C40 N6 Pd1 125.3(6)
C45 N7 C48 107.8(8)
C45 N7 Pd1 126.1(6)
C48 N7 Pd1 125.9(6)
C54 N8 C50 118.7(8)
C54 N8 Pd1 112.3(7)
C50 N8 Pd1 128.9(7)
F2 P1 F6 90.8(6)
F2 P1 F5 88.2(6)
F6 P1 F5 176.0(6)
F2 P1 F3 86.4(6)
F6 P1 F3 86.9(6)
F5 P1 F3 89.2(6)
F2 P1 F1 92.9(7)
F6 P1 F1 93.0(6)
F5 P1 F1 90.9(6)
F3 P1 F1 179.3(7)
F2 P1 F4 177.8(7)
F6 P1 F4 89.7(6)
F5 P1 F4 91.1(5)
F3 P1 F4 91.5(5)
F1 P1 F4 89.2(6)
F11 P2 F10 87.4(4)
F11 P2 F12 178.1(5)
F10 P2 F12 93.4(5)
F11 P2 F9 89.9(5)
F10 P2 F9 92.4(5)
F12 P2 F9 91.7(4)
F11 P2 F8 89.9(5)
F10 P2 F8 176.3(5)
F12 P2 F8 89.2(5)
F9 P2 F8 90.1(5)
F11 P2 F7 89.4(5)
F10 P2 F7 86.7(4)
F12 P2 F7 89.0(4)
F9 P2 F7 178.9(5)
F8 P2 F7 90.7(5)
N7 Pd1 N6 92.0(3)
N7 Pd1 N8 92.0(3)
N6 Pd1 N8 175.8(3)
N7 Pd1 N5 175.7(3)
N6 Pd1 N5 92.2(3)
N8 Pd1 N5 83.8(3)
N3 Pd2 N2 92.2(3)
N3 Pd2 N1 175.4(3)
N2 Pd2 N1 92.4(3)
N3 Pd2 N4 91.5(3)
N2 Pd2 N4 176.1(3)
N1 Pd2 N4 84.0(3)

loop_
_geom_bond_atom_site_label_1
_geom_bond_atom_site_label_2
_geom_bond_distance
C1 N1 1.355(11)
C1 C2 1.407(13)
C1 C21 1.442(13)
C2 C3 1.360(13)
C2 H2 0.9300
C3 C4 1.367(13)
C3 H3 0.9300
C4 C5 1.424(13)
C4 H4 0.9300
C5 N1 1.378(12)
C5 C6 1.457(13)
C6 C7 1.389(13)
C6 C22 1.475(13)
C7 N2 1.353(11)
C7 C8 1.474(12)
C8 C9 1.344(13)
C8 H8 0.9300
C9 C10 1.442(13)
C9 H9 0.9300
C10 N2 1.361(11)
C10 C11 1.372(12)
C11 C12 1.398(13)
C11 C44 1.525(11)
C12 N3 1.356(11)
C12 C13 1.440(13)
C13 C14 1.335(13)
C13 H13 0.9300
C14 C15 1.457(13)
C14 H14 0.9300
C15 C16 1.375(13)
C15 N3 1.390(11)
C16 C17 1.418(13)
C16 C28 1.521(13)
C17 C18 1.375(13)
C17 N4 1.379(12)
C18 C19 1.378(15)
C18 H18 0.9300
C19 C20 1.358(15)
C19 H19 0.9300
C20 C21 1.416(13)
C20 H20 0.9300
C21 N4 1.364(12)
C22 C23 1.397(14)
C22 C27 1.405(14)
C23 C24 1.374(15)
C23 H23 0.9300
C24 C25 1.381(18)
C24 H24 0.9300
C25 C26 1.369(17)
C25 H25 0.9300
C26 C27 1.414(14)
C26 H26 0.9300
C27 H27 0.9300
C28 C33 1.373(14)
C28 C29 1.387(14)
C29 C30 1.351(14)
C29 H29 0.9300
C30 C31 1.364(17)
C30 H30 0.9300
C31 C32 1.364(18)
C31 H31 0.9300
C32 C33 1.427(16)
C32 H32 0.9300
C33 H33 0.9300
C34 C35 1.353(13)
C34 N5 1.372(11)
C34 C54 1.435(13)
C35 C36 1.368(14)
C35 H35 0.9300
C36 C37 1.404(14)
C36 H36 0.9300
C37 C38 1.394(13)
C37 H37 0.9300
C38 N5 1.357(11)
C38 C39 1.466(12)
C39 C40 1.360(12)
C39 C55 1.492(13)
C40 N6 1.405(11)
C40 C41 1.456(12)
C41 C42 1.342(12)
C41 H41 0.9300
C42 C43 1.428(12)
C42 H42 0.9300
C43 N6 1.344(10)
C43 C44 1.386(12)
C44 C45 1.405(12)
C45 N7 1.356(10)
C45 C46 1.435(12)
C46 C47 1.318(12)
C46 H46 0.9300
C47 C48 1.456(13)
C47 H47 0.9300
C48 C49 1.363(12)
C48 N7 1.384(11)
C49 C50 1.459(13)
C49 C61 1.513(13)
C50 N8 1.375(12)
C50 C51 1.401(13)
C51 C52 1.385(15)
C51 H51 0.9300
C52 C53 1.366(15)
C52 H52 0.9300
C53 C54 1.402(14)
C53 H53 0.9300
C54 N8 1.350(12)
C55 C60 1.358(13)
C55 C56 1.402(13)
C56 C57 1.344(13)
C56 H56 0.9300
C57 C58 1.389(15)
C57 H57 0.9300
C58 C59 1.376(15)
C58 H58 0.9300
C59 C60 1.410(14)
C59 H59 0.9300
C60 H60 0.9300
C61 C66 1.359(13)
C61 C62 1.367(13)
C62 C63 1.350(14)
C62 H62 0.9300
C63 C64 1.348(15)
C63 H63 0.9300
C64 C65 1.387(15)
C64 H64 0.9300
C65 C66 1.365(14)
C65 H65 0.9300
C66 H66 0.9300
N1 Pd2 1.975(8)
N2 Pd2 1.961(7)
N3 Pd2 1.939(7)
N4 Pd2 1.989(8)
N5 Pd1 1.977(8)
N6 Pd1 1.963(6)
N7 Pd1 1.962(8)
N8 Pd1 1.968(7)
F1 P1 1.630(10)
F2 P1 1.586(9)
F3 P1 1.619(10)
F4 P1 1.632(9)
F5 P1 1.594(8)
F6 P1 1.593(9)
F7 P2 1.610(8)
F8 P2 1.592(8)
F9 P2 1.578(8)
F10 P2 1.562(7)
F11 P2 1.559(7)
F12 P2 1.576(7)

loop_
_geom_torsion_atom_site_label_1
_geom_torsion_atom_site_label_2
_geom_torsion_atom_site_label_3
_geom_torsion_atom_site_label_4
_geom_torsion
N1 C1 C2 C3 2.3(15)
C21 C1 C2 C3 -176.8(10)
C1 C2 C3 C4 -1.7(16)
C2 C3 C4 C5 0.4(15)
C3 C4 C5 N1 0.3(14)
C3 C4 C5 C6 -175.6(9)
N1 C5 C6 C7 0.5(14)
C4 C5 C6 C7 176.3(9)
N1 C5 C6 C22 -176.9(9)
C4 C5 C6 C22 -1.2(14)
C5 C6 C7 N2 5.7(15)
C22 C6 C7 N2 -176.7(9)
C5 C6 C7 C8 -176.6(9)
C22 C6 C7 C8 1.0(14)
N2 C7 C8 C9 -1.0(11)
C6 C7 C8 C9 -179.1(9)
C7 C8 C9 C10 2.3(11)
C8 C9 C10 N2 -2.8(11)
C8 C9 C10 C11 174.7(9)
N2 C10 C11 C12 -5.3(15)
C9 C10 C11 C12 177.5(9)
N2 C10 C11 C44 174.8(8)
C9 C10 C11 C44 -2.3(14)
C10 C11 C12 N3 0.1(15)
C44 C11 C12 N3 179.9(9)
C10 C11 C12 C13 175.8(9)
C44 C11 C12 C13 -4.4(14)
N3 C12 C13 C14 -2.1(11)
C11 C12 C13 C14 -178.3(9)
C12 C13 C14 C15 2.2(11)
C13 C14 C15 C16 -179.5(9)
C13 C14 C15 N3 -1.6(11)
N3 C15 C16 C17 1.3(17)
C14 C15 C16 C17 178.7(9)
N3 C15 C16 C28 -178.4(9)
C14 C15 C16 C28 -1.0(15)
C15 C16 C17 C18 177.5(11)
C28 C16 C17 C18 -2.8(16)
C15 C16 C17 N4 3.1(16)
C28 C16 C17 N4 -177.2(9)
N4 C17 C18 C19 -5.0(19)
C16 C17 C18 C19 -179.7(12)
C17 C18 C19 C20 3(2)
C18 C19 C20 C21 1(2)
C19 C20 C21 N4 -3.1(18)
C19 C20 C21 C1 173.0(12)
N1 C1 C21 N4 -2.2(13)
C2 C1 C21 N4 176.9(9)
N1 C1 C21 C20 -178.4(10)
C2 C1 C21 C20 0.6(16)
C7 C6 C22 C23 105.3(11)
C5 C6 C22 C23 -77.0(12)
C7 C6 C22 C27 -72.7(12)
C5 C6 C22 C27 105.0(11)
C27 C22 C23 C24 3.9(16)
C6 C22 C23 C24 -174.2(10)
C22 C23 C24 C25 -2.4(19)
C23 C24 C25 C26 -1(2)
C24 C25 C26 C27 3.0(19)
C23 C22 C27 C26 -2.0(15)
C6 C22 C27 C26 176.0(9)
C25 C26 C27 C22 -1.5(17)
C15 C16 C28 C33 112.7(11)
C17 C16 C28 C33 -67.0(13)
C15 C16 C28 C29 -64.2(13)
C17 C16 C28 C29 116.1(11)
C33 C28 C29 C30 1.6(17)
C16 C28 C29 C30 178.5(10)
C28 C29 C30 C31 0.5(18)
C29 C30 C31 C32 -1.0(19)
C30 C31 C32 C33 -0.5(19)
C29 C28 C33 C32 -3.1(16)
C16 C28 C33 C32 -180.0(10)
C31 C32 C33 C28 2.6(17)
N5 C34 C35 C36 6.5(18)
C54 C34 C35 C36 -177.2(11)
C34 C35 C36 C37 -3.3(18)
C35 C36 C37 C38 -0.7(16)
C36 C37 C38 N5 1.6(15)
C36 C37 C38 C39 -175.9(9)
N5 C38 C39 C40 -4.1(14)
C37 C38 C39 C40 173.3(9)
N5 C38 C39 C55 177.2(8)
C37 C38 C39 C55 -5.5(13)
C38 C39 C40 N6 7.4(14)
C55 C39 C40 N6 -173.8(8)
C38 C39 C40 C41 -176.2(8)
C55 C39 C40 C41 2.6(13)
C39 C40 C41 C42 -178.8(9)
N6 C40 C41 C42 -1.8(10)
C40 C41 C42 C43 3.5(10)
C41 C42 C43 N6 -4.1(11)
C41 C42 C43 C44 173.2(9)
N6 C43 C44 C45 -2.2(15)
C42 C43 C44 C45 -179.1(9)
N6 C43 C44 C11 174.6(8)
C42 C43 C44 C11 -2.3(14)
C10 C11 C44 C43 99.1(11)
C12 C11 C44 C43 -80.8(11)
C10 C11 C44 C45 -83.9(11)
C12 C11 C44 C45 96.3(10)
C43 C44 C45 N7 -3.9(15)
C11 C44 C45 N7 179.2(8)
C43 C44 C45 C46 177.7(9)
C11 C44 C45 C46 0.8(13)
N7 C45 C46 C47 0.4(11)
C44 C45 C46 C47 179.0(9)
C45 C46 C47 C48 -0.8(11)
C46 C47 C48 C49 -180.0(9)
C46 C47 C48 N7 0.9(10)
N7 C48 C49 C50 1.1(16)
C47 C48 C49 C50 -177.9(9)
N7 C48 C49 C61 -175.3(8)
C47 C48 C49 C61 5.7(14)
C48 C49 C50 N8 2.1(16)
C61 C49 C50 N8 178.3(9)
C48 C49 C50 C51 -179.0(10)
C61 C49 C50 C51 -2.8(15)
N8 C50 C51 C52 2.3(18)
C49 C50 C51 C52 -176.6(11)
C50 C51 C52 C53 -5(2)
C51 C52 C53 C54 5(2)
C52 C53 C54 N8 -2(2)
C52 C53 C54 C34 174.5(12)
C35 C34 C54 N8 -178.5(10)
N5 C34 C54 N8 -2.0(15)
C35 C34 C54 C53 5.4(19)
N5 C34 C54 C53 -178.2(10)
C40 C39 C55 C60 109.0(10)
C38 C39 C55 C60 -72.2(11)
C40 C39 C55 C56 -67.6(12)
C38 C39 C55 C56 111.3(10)
C60 C55 C56 C57 1.8(15)
C39 C55 C56 C57 178.4(9)
C55 C56 C57 C58 -1.2(16)
C56 C57 C58 C59 1.5(16)
C57 C58 C59 C60 -2.3(16)
C56 C55 C60 C59 -2.6(14)
C39 C55 C60 C59 -179.3(9)
C58 C59 C60 C55 3.0(15)
C48 C49 C61 C66 -80.7(12)
C50 C49 C61 C66 102.6(12)
C48 C49 C61 C62 98.0(11)
C50 C49 C61 C62 -78.7(12)
C66 C61 C62 C63 1.6(15)
C49 C61 C62 C63 -177.1(9)
C61 C62 C63 C64 0.9(15)
C62 C63 C64 C65 -2.1(16)
C63 C64 C65 C66 0.8(16)
C62 C61 C66 C65 -2.9(16)
C49 C61 C66 C65 175.8(10)
C64 C65 C66 C61 1.7(17)
C2 C1 N1 C5 -1.5(13)
C21 C1 N1 C5 177.6(8)
C2 C1 N1 Pd2 -179.4(7)
C21 C1 N1 Pd2 -0.3(10)
C4 C5 N1 C1 0.3(13)
C6 C5 N1 C1 176.0(8)
C4 C5 N1 Pd2 177.8(6)
C6 C5 N1 Pd2 -6.5(12)
C6 C7 N2 C10 177.3(9)
C8 C7 N2 C10 -0.7(10)
C6 C7 N2 Pd2 -5.2(14)
C8 C7 N2 Pd2 176.8(6)
C11 C10 N2 C7 -175.5(9)
C9 C10 N2 C7 2.1(10)
C11 C10 N2 Pd2 7.0(13)
C9 C10 N2 Pd2 -175.4(6)
C11 C12 N3 C15 177.3(9)
C13 C12 N3 C15 1.0(10)
C11 C12 N3 Pd2 2.9(13)
C13 C12 N3 Pd2 -173.4(6)
C16 C15 N3 C12 178.1(10)
C14 C15 N3 C12 0.3(10)
C16 C15 N3 Pd2 -7.4(14)
C14 C15 N3 Pd2 174.9(6)
C20 C21 N4 C17 0.6(15)
C1 C21 N4 C17 -175.7(9)
C20 C21 N4 Pd2 179.8(9)
C1 C21 N4 Pd2 3.5(11)
C18 C17 N4 C21 3.3(15)
C16 C17 N4 C21 177.9(9)
C18 C17 N4 Pd2 -175.7(8)
C16 C17 N4 Pd2 -1.1(14)
C37 C38 N5 C34 1.5(14)
C39 C38 N5 C34 178.9(8)
C37 C38 N5 Pd1 179.8(7)
C39 C38 N5 Pd1 -2.9(13)
C35 C34 N5 C38 -5.5(15)
C54 C34 N5 C38 177.9(9)
C35 C34 N5 Pd1 175.9(9)
C54 C34 N5 Pd1 -0.6(11)
C44 C43 N6 C40 -174.5(9)
C42 C43 N6 C40 2.9(9)
C44 C43 N6 Pd1 5.1(13)
C42 C43 N6 Pd1 -177.5(5)
C39 C40 N6 C43 176.2(9)
C41 C40 N6 C43 -0.7(9)
C39 C40 N6 Pd1 -3.4(12)
C41 C40 N6 Pd1 179.6(5)
C44 C45 N7 C48 -178.5(8)
C46 C45 N7 C48 0.2(10)
C44 C45 N7 Pd1 6.3(13)
C46 C45 N7 Pd1 -175.0(6)
C49 C48 N7 C45 -179.8(9)
C47 C48 N7 C45 -0.6(9)
C49 C48 N7 Pd1 -4.5(13)
C47 C48 N7 Pd1 174.6(6)
C53 C54 N8 C50 -1.2(16)
C34 C54 N8 C50 -177.4(9)
C53 C54 N8 Pd1 179.8(9)
C34 C54 N8 Pd1 3.6(12)
C51 C50 N8 C54 0.8(15)
C49 C50 N8 C54 179.7(9)
C51 C50 N8 Pd1 179.6(8)
C49 C50 N8 Pd1 -1.5(14)
C45 N7 Pd1 N6 -3.0(7)
C48 N7 Pd1 N6 -177.4(7)
C45 N7 Pd1 N8 178.2(7)
C48 N7 Pd1 N8 3.9(7)
C45 N7 Pd1 N5 165(4)
C48 N7 Pd1 N5 -9(4)
C43 N6 Pd1 N7 -2.4(7)
C40 N6 Pd1 N7 177.2(7)
C43 N6 Pd1 N8 160(4)
C40 N6 Pd1 N8 -20(4)
C43 N6 Pd1 N5 178.4(7)
C40 N6 Pd1 N5 -2.0(7)
C54 N8 Pd1 N7 177.8(7)
C50 N8 Pd1 N7 -1.0(9)
C54 N8 Pd1 N6 15(4)
C50 N8 Pd1 N6 -164(4)
C54 N8 Pd1 N5 -3.1(7)
C50 N8 Pd1 N5 178.1(9)
C38 N5 Pd1 N7 -164(4)
C34 N5 Pd1 N7 15(4)
C38 N5 Pd1 N6 5.0(8)
C34 N5 Pd1 N6 -176.7(7)
C38 N5 Pd1 N8 -176.4(8)
C34 N5 Pd1 N8 2.0(7)
C12 N3 Pd2 N2 -1.2(8)
C15 N3 Pd2 N2 -174.6(7)
C12 N3 Pd2 N1 172(3)
C15 N3 Pd2 N1 -2(4)
C12 N3 Pd2 N4 -179.7(8)
C15 N3 Pd2 N4 6.9(7)
C7 N2 Pd2 N3 179.5(8)
C10 N2 Pd2 N3 -3.4(7)
C7 N2 Pd2 N1 0.1(8)
C10 N2 Pd2 N1 177.1(7)
C7 N2 Pd2 N4 -22(5)
C10 N2 Pd2 N4 155(4)
C1 N1 Pd2 N3 11(4)
C5 N1 Pd2 N3 -167(3)
C1 N1 Pd2 N2 -176.8(6)
C5 N1 Pd2 N2 5.5(7)
C1 N1 Pd2 N4 1.7(6)
C5 N1 Pd2 N4 -176.0(8)
C21 N4 Pd2 N3 177.9(7)
C17 N4 Pd2 N3 -3.1(8)
C21 N4 Pd2 N2 20(5)
C17 N4 Pd2 N2 -161(4)
C21 N4 Pd2 N1 -2.8(7)
C17 N4 Pd2 N1 176.2(8)

loop_
_platon_squeeze_void_nr
_platon_squeeze_void_average_x
_platon_squeeze_void_average_y
_platon_squeeze_void_average_z
_platon_squeeze_void_volume
_platon_squeeze_void_count_electrons
_platon_squeeze_void_content
1 0.500 0.000 0.000 226 94 ' '
2 0.015 0.143 0.070 56 17 ' '
3 0.985 0.857 -0.070 56 17 ' '
4 0.222 0.397 0.100 7 1 ' '
5 0.501 0.500 0.501 226 96 ' '
6 0.985 0.643 0.430 56 18 ' '
7 0.775 0.895 0.401 6 1 ' '
8 0.015 0.357 0.570 56 16 ' '
9 0.225 0.105 0.599 7 1 ' '
10 0.775 0.605 0.901 7 1 ' '
